data_2225786
loop_
_publ_author_name
'Armaghan, Mahsa'
'Amini, Mostafa M.'
'Ng, Seik Weng'

_publ_section_title
;
 1,8-Dihydroxy-2,4,5,7-tetranitro-9,10-anthraquinone
;
_journal_coeditor_code BT5249
_journal_issue 5
_journal_name_full 'Acta Crystallographica Section E'
_journal_page_first o1164
_journal_paper_doi 10.1107/S1600536810014431
_journal_volume 66
_journal_year 2010
_chemical_formula_iupac 'C14 H4 N4 O12'
_chemical_formula_moiety 'C14 H4 N4 O12'
_chemical_formula_sum 'C14 H4 N4 O12'
_chemical_formula_weight 420.21
_chemical_name_systematic
;
1,8-Dihydroxy-2,4,5,7-tetranitro-9,10-anthraquinone
;
_space_group_IT_number 14
_symmetry_cell_setting monoclinic
_symmetry_space_group_name_Hall '-P 2ybc'
_symmetry_space_group_name_H-M 'P 1 21/c 1'
_atom_sites_solution_hydrogens geom
_atom_sites_solution_primary direct
_atom_sites_solution_secondary difmap
_audit_creation_method SHELXL-97
_cell_angle_alpha 90.00
_cell_angle_beta 102.643(2)
_cell_angle_gamma 90.00
_cell_formula_units_Z 4
_cell_length_a 17.726(2)
_cell_length_b 9.0070(10)
_cell_length_c 9.7310(10)
_cell_measurement_reflns_used 2323
_cell_measurement_temperature 223(2)
_cell_measurement_theta_max 27.5
_cell_measurement_theta_min 2.3
_cell_volume 1516.0(3)
_computing_cell_refinement 'SAINT (Bruker, 2009)'
_computing_data_collection 'APEX2 (Bruker, 2009)'
_computing_data_reduction 'SAINT (Bruker, 2009)'
_computing_molecular_graphics 'X-SEED (Barbour, 2001)'
_computing_publication_material 'publCIF (Westrip, 2010)'
_computing_structure_refinement 'SHELXL97 (Sheldrick, 2008)'
_computing_structure_solution 'SHELXS97 (Sheldrick, 2008)'
_diffrn_ambient_temperature 223(2)
_diffrn_measured_fraction_theta_full 1.000
_diffrn_measured_fraction_theta_max 1.000
_diffrn_measurement_device_type 'Bruker SMART APEX diffractometer'
_diffrn_measurement_method '\w scans'
_diffrn_radiation_monochromator graphite
_diffrn_radiation_type MoK\a
_diffrn_radiation_wavelength 0.71073
_diffrn_reflns_av_R_equivalents 0.0451
_diffrn_reflns_av_sigmaI/netI 0.0428
_diffrn_reflns_limit_h_max 21
_diffrn_reflns_limit_h_min -19
_diffrn_reflns_limit_k_max 10
_diffrn_reflns_limit_k_min -10
_diffrn_reflns_limit_l_max 11
_diffrn_reflns_limit_l_min -11
_diffrn_reflns_number 11323
_diffrn_reflns_theta_full 25.00
_diffrn_reflns_theta_max 25.00
_diffrn_reflns_theta_min 1.18
_diffrn_standards_decay_% 0
_diffrn_standards_interval_count 0
_diffrn_standards_interval_time 0
_diffrn_standards_number 0
_exptl_absorpt_coefficient_mu 0.167
_exptl_absorpt_correction_type none
_exptl_crystal_colour Brown
_exptl_crystal_density_diffrn 1.841
_exptl_crystal_density_method 'not measured'
_exptl_crystal_description Plate
_exptl_crystal_F_000 848
_exptl_crystal_size_max 0.35
_exptl_crystal_size_mid 0.25
_exptl_crystal_size_min 0.10
_refine_diff_density_max 0.351
_refine_diff_density_min -0.363
_refine_ls_extinction_method none
_refine_ls_goodness_of_fit_ref 1.102
_refine_ls_hydrogen_treatment mixed
_refine_ls_matrix_type full
_refine_ls_number_parameters 279
_refine_ls_number_reflns 2672
_refine_ls_number_restraints 2
_refine_ls_restrained_S_all 1.101
_refine_ls_R_factor_all 0.0796
_refine_ls_R_factor_gt 0.0626
_refine_ls_shift/su_max 0.001
_refine_ls_shift/su_mean 0.001
_refine_ls_structure_factor_coef Fsqd
_refine_ls_weighting_details 'calc w=1/[\s^2^(Fo^2^)+(0.1370P)^2^+0.3859P] where P=(Fo^2^+2Fc^2^)/3'
_refine_ls_weighting_scheme calc
_refine_ls_wR_factor_gt 0.1949
_refine_ls_wR_factor_ref 0.2149
_reflns_number_gt 2034
_reflns_number_total 2672
_reflns_threshold_expression I>2\s(I)
_cod_data_source_file bt5249.cif
_cod_data_source_block I
_cod_depositor_comments
;
The following automatic conversions were performed:
'_symmetry_cell_setting' value 'Monoclinic' changed to 'monoclinic'
according to '/home/saulius/struct/CIF-dictionaries/cif_core.dic'
dictionary named 'cif_core.dic' version 2.4.1 from
2010-06-29.

'_exptl_absorpt_correction_type' value 'None' changed to
'none' according to '/home/saulius/struct/CIF-dictionaries/cif_core.dic'
dictionary named 'cif_core.dic' version 2.4.1 from 2010-06-29.

Automatic conversion script
Id: cif_fix_enum 1527 2010-12-29 10:47:43Z saulius 
;
_cod_original_cell_volume 1515.9(3)
_cod_original_sg_symbol_H-M 'P 21/c'
_cod_database_code 2225786
_cod_database_fobs_code 2225786

loop_
_symmetry_equiv_pos_as_xyz
'x, y, z'
'-x, y+1/2, -z+1/2'
'-x, -y, -z'
'x, -y-1/2, z-1/2'

loop_
_atom_site_type_symbol
_atom_site_label
_atom_site_fract_x
_atom_site_fract_y
_atom_site_fract_z
_atom_site_U_iso_or_equiv
_atom_site_adp_type
_atom_site_calc_flag
_atom_site_refinement_flags
_atom_site_occupancy
_atom_site_disorder_assembly
_atom_site_disorder_group
O O1 0.34937(16) 0.2030(3) 0.4649(3) 0.0528(7) Uani d D 1 . .
H H1 0.323(2) 0.172(5) 0.388(3) 0.082(16) Uiso d D 1 . .
O O2 0.24924(13) 0.2174(2) 0.2291(2) 0.0417(6) Uani d . 1 . .
O O3 0.15091(14) 0.2212(2) -0.0089(3) 0.0410(6) Uani d D 1 . .
H H3 0.183(2) 0.186(6) 0.060(4) 0.099(18) Uiso d D 1 . .
O O4 0.07048(14) 0.2831(3) -0.2661(3) 0.0503(7) Uani d . 1 . .
O O5 -0.02307(13) 0.4233(3) -0.2381(3) 0.0465(7) Uani d . 1 . .
O O6 0.06528(16) 0.8754(3) 0.0919(3) 0.0606(8) Uani d . 1 . .
O O7 0.17014(16) 0.9106(3) 0.0217(3) 0.0565(8) Uani d . 1 . .
O O8 0.22018(17) 0.7979(3) 0.2950(3) 0.0614(9) Uani d . 1 . .
O O9 0.33793(14) 0.8827(3) 0.5708(3) 0.0507(7) Uani d . 1 . .
O O10 0.3791(2) 0.8835(3) 0.3801(4) 0.0895(12) Uani d . 1 . .
O O11 0.51679(18) 0.4003(4) 0.7123(4) 0.0879(12) Uani d . 1 . .
O O12 0.43047(19) 0.2420(4) 0.7288(3) 0.0806(11) Uani d . 1 . .
N N1 0.04326(15) 0.3791(3) -0.2055(3) 0.0333(6) Uani d . 1 . .
N N2 0.12252(16) 0.8324(3) 0.0558(3) 0.0348(6) Uani d . 1 . .
N N3 0.35601(16) 0.8218(3) 0.4727(3) 0.0413(7) Uani d . 1 . .
N N4 0.45331(17) 0.3494(3) 0.6774(3) 0.0438(7) Uani d . 1 . .
C C1 0.34783(18) 0.3492(4) 0.4612(3) 0.0348(7) Uani d . 1 . .
C C2 0.29723(16) 0.4320(3) 0.3556(3) 0.0293(7) Uani d . 1 . .
C C3 0.24621(16) 0.3536(3) 0.2380(3) 0.0305(7) Uani d . 1 . .
C C4 0.19253(16) 0.4400(3) 0.1305(3) 0.0279(7) Uani d . 1 . .
C C5 0.14731(17) 0.3649(3) 0.0136(3) 0.0292(7) Uani d . 1 . .
C C6 0.09371(17) 0.4510(3) -0.0830(3) 0.0295(7) Uani d . 1 . .
C C7 0.08449(17) 0.5998(3) -0.0660(3) 0.0303(7) Uani d . 1 . .
H H7 0.0465 0.6532 -0.1295 0.036 Uiso calc R 1 . .
C C8 0.13215(16) 0.6704(3) 0.0466(3) 0.0284(7) Uani d . 1 . .
C C9 0.18590(16) 0.5934(3) 0.1447(3) 0.0270(7) Uani d . 1 . .
C C10 0.23464(18) 0.6727(3) 0.2673(3) 0.0326(7) Uani d . 1 . .
C C11 0.29712(17) 0.5868(3) 0.3616(3) 0.0296(7) Uani d . 1 . .
C C12 0.35047(17) 0.6585(4) 0.4664(3) 0.0324(7) Uani d . 1 . .
C C13 0.40121(18) 0.5807(4) 0.5685(3) 0.0374(8) Uani d . 1 . .
H H13 0.4371 0.6309 0.6386 0.045 Uiso calc R 1 . .
C C14 0.39833(18) 0.4294(4) 0.5659(3) 0.0374(8) Uani d . 1 . .

loop_
_atom_site_aniso_label
_atom_site_aniso_U_11
_atom_site_aniso_U_22
_atom_site_aniso_U_33
_atom_site_aniso_U_12
_atom_site_aniso_U_13
_atom_site_aniso_U_23
O1 0.0710(18) 0.0263(13) 0.0517(16) 0.0112(11) -0.0070(13) 0.0058(11)
O2 0.0511(14) 0.0192(12) 0.0471(14) 0.0043(9) -0.0062(11) 0.0007(9)
O3 0.0589(16) 0.0178(11) 0.0410(13) -0.0005(10) -0.0008(11) -0.0021(9)
O4 0.0553(16) 0.0469(15) 0.0447(14) 0.0009(12) 0.0024(11) -0.0179(12)
O5 0.0356(13) 0.0538(15) 0.0459(14) -0.0033(11) -0.0002(10) -0.0021(11)
O6 0.0752(19) 0.0413(15) 0.0698(19) 0.0242(13) 0.0254(15) 0.0017(12)
O7 0.0714(18) 0.0215(12) 0.080(2) -0.0048(12) 0.0241(15) 0.0037(12)
O8 0.094(2) 0.0270(14) 0.0471(15) 0.0208(13) -0.0187(14) -0.0113(11)
O9 0.0628(16) 0.0403(14) 0.0484(15) 0.0035(11) 0.0108(12) -0.0159(11)
O10 0.174(4) 0.0379(16) 0.074(2) -0.0259(18) 0.066(2) -0.0057(14)
O11 0.057(2) 0.092(3) 0.097(3) 0.0004(17) -0.0214(18) 0.020(2)
O12 0.075(2) 0.089(2) 0.067(2) 0.0012(17) -0.0084(16) 0.0411(18)
N1 0.0357(15) 0.0309(14) 0.0308(13) -0.0076(11) 0.0020(11) 0.0005(11)
N2 0.0458(16) 0.0257(14) 0.0300(13) 0.0127(12) 0.0018(11) 0.0004(11)
N3 0.0558(17) 0.0317(15) 0.0339(15) -0.0049(13) 0.0047(13) -0.0061(12)
N4 0.0417(17) 0.0464(18) 0.0391(16) 0.0086(13) -0.0002(13) 0.0057(13)
C1 0.0400(17) 0.0286(17) 0.0348(16) 0.0070(13) 0.0064(13) 0.0033(12)
C2 0.0344(16) 0.0266(16) 0.0262(15) 0.0051(12) 0.0052(12) 0.0020(11)
C3 0.0357(17) 0.0223(17) 0.0321(16) 0.0040(11) 0.0045(13) 0.0021(12)
C4 0.0301(15) 0.0205(15) 0.0324(15) 0.0006(11) 0.0052(12) 0.0015(11)
C5 0.0361(16) 0.0214(15) 0.0307(15) -0.0014(12) 0.0085(12) 0.0007(11)
C6 0.0315(15) 0.0259(16) 0.0297(15) -0.0030(12) 0.0041(12) -0.0004(12)
C7 0.0321(16) 0.0291(16) 0.0285(15) 0.0032(12) 0.0041(12) 0.0043(12)
C8 0.0348(16) 0.0196(15) 0.0310(15) 0.0039(12) 0.0078(12) 0.0003(12)
C9 0.0321(15) 0.0218(15) 0.0273(15) 0.0037(12) 0.0071(12) 0.0019(11)
C10 0.0457(18) 0.0206(16) 0.0294(15) 0.0046(13) 0.0034(13) 0.0000(12)
C11 0.0377(17) 0.0241(16) 0.0272(15) 0.0027(12) 0.0073(13) 0.0002(11)
C12 0.0380(16) 0.0294(17) 0.0295(15) -0.0012(13) 0.0064(12) -0.0019(12)
C13 0.0398(18) 0.0413(19) 0.0297(16) -0.0005(14) 0.0047(13) -0.0039(13)
C14 0.0355(17) 0.042(2) 0.0319(17) 0.0073(14) 0.0019(13) 0.0037(14)

loop_
_atom_type_symbol
_atom_type_description
_atom_type_scat_dispersion_real
_atom_type_scat_dispersion_imag
_atom_type_scat_source
C C 0.0033 0.0016 'International Tables Vol C Tables 4.2.6.8 and 6.1.1.4'
H H 0.0000 0.0000 'International Tables Vol C Tables 4.2.6.8 and 6.1.1.4'
N N 0.0061 0.0033 'International Tables Vol C Tables 4.2.6.8 and 6.1.1.4'
O O 0.0106 0.0060 'International Tables Vol C Tables 4.2.6.8 and 6.1.1.4'

loop_
_geom_angle_atom_site_label_1
_geom_angle_atom_site_label_2
_geom_angle_atom_site_label_3
_geom_angle_site_symmetry_1
_geom_angle_site_symmetry_3
_geom_angle
_geom_angle_publ_flag
C1 O1 H1 . . 108(4) ?
C5 O3 H3 . . 107(4) ?
O4 N1 O5 . . 125.1(3) ?
O4 N1 C6 . . 118.3(2) ?
O5 N1 C6 . . 116.6(3) ?
O7 N2 O6 . . 125.3(3) ?
O7 N2 C8 . . 117.8(3) ?
O6 N2 C8 . . 116.8(3) ?
O9 N3 O10 . . 125.2(3) ?
O9 N3 C12 . . 117.4(3) ?
O10 N3 C12 . . 117.4(3) ?
O11 N4 O12 . . 125.1(3) ?
O11 N4 C14 . . 116.7(3) ?
O12 N4 C14 . . 118.1(3) ?
O1 C1 C14 . . 119.3(3) ?
O1 C1 C2 . . 123.4(3) ?
C14 C1 C2 . . 117.2(3) ?
C11 C2 C1 . . 120.1(3) ?
C11 C2 C3 . . 120.3(2) ?
C1 C2 C3 . . 119.6(3) ?
O2 C3 C4 . . 120.5(3) ?
O2 C3 C2 . . 120.2(3) ?
C4 C3 C2 . . 119.3(3) ?
C9 C4 C5 . . 120.6(3) ?
C9 C4 C3 . . 120.5(3) ?
C5 C4 C3 . . 118.9(3) ?
O3 C5 C4 . . 124.4(3) ?
O3 C5 C6 . . 118.6(3) ?
C4 C5 C6 . . 116.9(3) ?
C7 C6 C5 . . 122.7(3) ?
C7 C6 N1 . . 117.5(2) ?
C5 C6 N1 . . 119.8(3) ?
C6 C7 C8 . . 118.6(3) ?
C6 C7 H7 . . 120.7 ?
C8 C7 H7 . . 120.7 ?
C9 C8 C7 . . 121.8(3) ?
C9 C8 N2 . . 121.9(2) ?
C7 C8 N2 . . 116.4(2) ?
C8 C9 C4 . . 119.3(3) ?
C8 C9 C10 . . 120.2(3) ?
C4 C9 C10 . . 120.4(2) ?
O8 C10 C11 . . 121.1(3) ?
O8 C10 C9 . . 121.0(3) ?
C11 C10 C9 . . 117.7(3) ?
C12 C11 C2 . . 119.3(3) ?
C12 C11 C10 . . 120.3(3) ?
C2 C11 C10 . . 120.0(2) ?
C13 C12 C11 . . 121.7(3) ?
C13 C12 N3 . . 116.8(3) ?
C11 C12 N3 . . 121.6(3) ?
C14 C13 C12 . . 118.6(3) ?
C14 C13 H13 . . 120.7 ?
C12 C13 H13 . . 120.7 ?
C13 C14 C1 . . 123.0(3) ?
C13 C14 N4 . . 117.3(3) ?
C1 C14 N4 . . 119.7(3) ?

loop_
_geom_bond_atom_site_label_1
_geom_bond_atom_site_label_2
_geom_bond_site_symmetry_2
_geom_bond_distance
_geom_bond_publ_flag
O1 C1 . 1.317(4) ?
O1 H1 . 0.84(3) ?
O2 C3 . 1.232(4) ?
O3 C5 . 1.316(4) ?
O3 H3 . 0.84(4) ?
O4 N1 . 1.206(3) ?
O5 N1 . 1.216(3) ?
O6 N2 . 1.208(4) ?
O7 N2 . 1.201(4) ?
O8 C10 . 1.199(4) ?
O9 N3 . 1.203(4) ?
O10 N3 . 1.205(4) ?
O11 N4 . 1.194(4) ?
O12 N4 . 1.199(4) ?
N1 C6 . 1.475(4) ?
N2 C8 . 1.474(4) ?
N3 C12 . 1.474(4) ?
N4 C14 . 1.478(4) ?
C1 C14 . 1.401(4) ?
C1 C2 . 1.419(4) ?
C2 C11 . 1.395(4) ?
C2 C3 . 1.474(4) ?
C3 C4 . 1.473(4) ?
C4 C9 . 1.396(4) ?
C4 C5 . 1.412(4) ?
C5 C6 . 1.413(4) ?
C6 C7 . 1.364(4) ?
C7 C8 . 1.383(4) ?
C7 H7 . 0.9400 ?
C8 C9 . 1.379(4) ?
C9 C10 . 1.493(4) ?
C10 C11 . 1.491(4) ?
C11 C12 . 1.389(4) ?
C12 C13 . 1.377(4) ?
C13 C14 . 1.364(4) ?
C13 H13 . 0.9400 ?

loop_
_geom_hbond_atom_site_label_D
_geom_hbond_atom_site_label_H
_geom_hbond_atom_site_label_A
_geom_hbond_site_symmetry_A
_geom_hbond_distance_DH
_geom_hbond_distance_HA
_geom_hbond_distance_DA
_geom_hbond_angle_DHA
_geom_hbond_publ_flag
O1 H1 O2 . 0.84(3) 1.84(3) 2.579(3) 146(5) yes
O3 H3 O2 . 0.84(4) 1.82(3) 2.576(3) 148(5) yes

loop_
_geom_torsion_atom_site_label_1
_geom_torsion_atom_site_label_2
_geom_torsion_atom_site_label_3
_geom_torsion_atom_site_label_4
_geom_torsion_site_symmetry_1
_geom_torsion_site_symmetry_2
_geom_torsion_site_symmetry_3
_geom_torsion_site_symmetry_4
_geom_torsion
_geom_torsion_publ_flag
O1 C1 C2 C11 . . . . 177.7(3) ?
C14 C1 C2 C11 . . . . -2.4(4) ?
O1 C1 C2 C3 . . . . -3.7(5) ?
C14 C1 C2 C3 . . . . 176.3(3) ?
C11 C2 C3 O2 . . . . 176.3(3) ?
C1 C2 C3 O2 . . . . -2.3(4) ?
C11 C2 C3 C4 . . . . -2.8(4) ?
C1 C2 C3 C4 . . . . 178.6(3) ?
O2 C3 C4 C9 . . . . 176.3(3) ?
C2 C3 C4 C9 . . . . -4.5(4) ?
O2 C3 C4 C5 . . . . -3.0(4) ?
C2 C3 C4 C5 . . . . 176.1(3) ?
C9 C4 C5 O3 . . . . 178.9(3) ?
C3 C4 C5 O3 . . . . -1.8(4) ?
C9 C4 C5 C6 . . . . -2.6(4) ?
C3 C4 C5 C6 . . . . 176.7(3) ?
O3 C5 C6 C7 . . . . 178.2(3) ?
C4 C5 C6 C7 . . . . -0.5(4) ?
O3 C5 C6 N1 . . . . 0.2(4) ?
C4 C5 C6 N1 . . . . -178.5(2) ?
O4 N1 C6 C7 . . . . 142.1(3) ?
O5 N1 C6 C7 . . . . -37.2(4) ?
O4 N1 C6 C5 . . . . -39.8(4) ?
O5 N1 C6 C5 . . . . 140.9(3) ?
C5 C6 C7 C8 . . . . 3.2(4) ?
N1 C6 C7 C8 . . . . -178.8(3) ?
C6 C7 C8 C9 . . . . -2.9(4) ?
C6 C7 C8 N2 . . . . 176.9(3) ?
O7 N2 C8 C9 . . . . 76.1(4) ?
O6 N2 C8 C9 . . . . -106.8(3) ?
O7 N2 C8 C7 . . . . -103.7(3) ?
O6 N2 C8 C7 . . . . 73.4(3) ?
C7 C8 C9 C4 . . . . -0.1(4) ?
N2 C8 C9 C4 . . . . -179.9(3) ?
C7 C8 C9 C10 . . . . -178.1(3) ?
N2 C8 C9 C10 . . . . 2.1(4) ?
C5 C4 C9 C8 . . . . 2.9(4) ?
C3 C4 C9 C8 . . . . -176.4(3) ?
C5 C4 C9 C10 . . . . -179.1(3) ?
C3 C4 C9 C10 . . . . 1.6(4) ?
C8 C9 C10 O8 . . . . 11.7(5) ?
C4 C9 C10 O8 . . . . -166.3(3) ?
C8 C9 C10 C11 . . . . -173.9(3) ?
C4 C9 C10 C11 . . . . 8.1(4) ?
C1 C2 C11 C12 . . . . 4.3(4) ?
C3 C2 C11 C12 . . . . -174.3(3) ?
C1 C2 C11 C10 . . . . -168.6(3) ?
C3 C2 C11 C10 . . . . 12.8(4) ?
O8 C10 C11 C12 . . . . -13.8(5) ?
C9 C10 C11 C12 . . . . 171.8(3) ?
O8 C10 C11 C2 . . . . 159.0(3) ?
C9 C10 C11 C2 . . . . -15.4(4) ?
C2 C11 C12 C13 . . . . -3.0(5) ?
C10 C11 C12 C13 . . . . 169.9(3) ?
C2 C11 C12 N3 . . . . 176.3(3) ?
C10 C11 C12 N3 . . . . -10.8(4) ?
O9 N3 C12 C13 . . . . -67.5(4) ?
O10 N3 C12 C13 . . . . 111.6(4) ?
O9 N3 C12 C11 . . . . 113.1(3) ?
O10 N3 C12 C11 . . . . -67.7(4) ?
C11 C12 C13 C14 . . . . -0.2(5) ?
N3 C12 C13 C14 . . . . -179.6(3) ?
C12 C13 C14 C1 . . . . 2.2(5) ?
C12 C13 C14 N4 . . . . -179.7(3) ?
O1 C1 C14 C13 . . . . 179.0(3) ?
C2 C1 C14 C13 . . . . -1.0(5) ?
O1 C1 C14 N4 . . . . 1.0(5) ?
C2 C1 C14 N4 . . . . -179.0(3) ?
O11 N4 C14 C13 . . . . -38.1(5) ?
O12 N4 C14 C13 . . . . 139.6(4) ?
O11 N4 C14 C1 . . . . 140.0(4) ?
O12 N4 C14 C1 . . . . -42.3(5) ?

loop_
_cod_related_entry_id
_cod_related_entry_database
_cod_related_entry_code
1 ChemSpider 3159834
